data_7127696
loop_
_publ_author_name
'Huang, Yan'
'Zhou, Fan'
'Feng, Jianshen'
'Zhao, Hongxia'
'Qi, Chao'
'Ji, Jinyan'
'Bao, Songsong'
'Zheng, Tao'

_publ_section_title
;
 An ultra-stable hafnium phosphonate MOF platform for comparing the proton
 conductivity of various guest molecules/ions.
;
_journal_issue 10
_journal_name_full 'Chemical communications (Cambridge, England)'
_journal_page_first 1238
_journal_page_last 1241
_journal_paper_doi 10.1039/d0cc07375j
_journal_volume 57
_journal_year 2021
_chemical_formula_sum 'C67 H56 F18 Hf7 O24 P8'
_chemical_formula_weight 3084.31
_space_group_crystal_system orthorhombic
_space_group_IT_number 64
_space_group_name_Hall '-C 2ac 2'
_space_group_name_H-M_alt 'C m c e'
_atom_sites_solution_hydrogens geom
_audit_creation_method SHELXL-2018/1
_audit_update_record
;
2020-10-29 deposited with the CCDC.	2020-12-21 downloaded from the CCDC.
;
_cell_angle_alpha 90
_cell_angle_beta 90
_cell_angle_gamma 90
_cell_formula_units_Z 4
_cell_length_a 17.594(3)
_cell_length_b 28.869(6)
_cell_length_c 26.289(5)
_cell_measurement_reflns_used 9927
_cell_measurement_temperature 173(2)
_cell_measurement_theta_max 20.75
_cell_measurement_theta_min 2.53
_cell_volume 13353(4)
_computing_cell_refinement 'Bruker SAINT'
_computing_data_collection 'Bruker APEX2'
_computing_data_reduction 'Bruker SAINT'
_computing_molecular_graphics 'SHELXL-2018/1 (Sheldrick, 2018)'
_computing_publication_material 'SHELXL-2018/1 (Sheldrick, 2018)'
_computing_structure_refinement 'SHELXL-2018/1 (Sheldrick, 2018)'
_computing_structure_solution 'SHELXL-2018/1 (Sheldrick, 2018)'
_diffrn_ambient_temperature 173(2)
_diffrn_measured_fraction_theta_full 0.987
_diffrn_measured_fraction_theta_max 0.987
_diffrn_measurement_device_type 'Bruker APEX-II CCD'
_diffrn_measurement_method '\f and \w scans'
_diffrn_radiation_type MoK\a
_diffrn_radiation_wavelength 0.71073
_diffrn_reflns_av_R_equivalents 0.1180
_diffrn_reflns_av_unetI/netI 0.0260
_diffrn_reflns_Laue_measured_fraction_full 0.987
_diffrn_reflns_Laue_measured_fraction_max 0.987
_diffrn_reflns_limit_h_max 17
_diffrn_reflns_limit_h_min -17
_diffrn_reflns_limit_k_max 28
_diffrn_reflns_limit_k_min -28
_diffrn_reflns_limit_l_max 26
_diffrn_reflns_limit_l_min -26
_diffrn_reflns_number 97401
_diffrn_reflns_point_group_measured_fraction_full 0.987
_diffrn_reflns_point_group_measured_fraction_max 0.987
_diffrn_reflns_theta_full 20.883
_diffrn_reflns_theta_max 20.883
_diffrn_reflns_theta_min 2.534
_exptl_absorpt_coefficient_mu 5.584
_exptl_absorpt_correction_T_max 0.946
_exptl_absorpt_correction_T_min 0.765
_exptl_absorpt_correction_type multi-scan
_exptl_absorpt_process_details 'Bruker, SADABS'
_exptl_crystal_colour colorless
_exptl_crystal_density_diffrn 1.534
_exptl_crystal_description block
_exptl_crystal_F_000 5744
_exptl_crystal_size_max 0.05
_exptl_crystal_size_mid 0.04
_exptl_crystal_size_min 0.01
_refine_diff_density_max 10.312
_refine_diff_density_min -5.500
_refine_diff_density_rms 0.395
_refine_ls_extinction_method none
_refine_ls_goodness_of_fit_ref 1.026
_refine_ls_hydrogen_treatment constr
_refine_ls_matrix_type full
_refine_ls_number_parameters 305
_refine_ls_number_reflns 3634
_refine_ls_number_restraints 575
_refine_ls_restrained_S_all 1.015
_refine_ls_R_factor_all 0.1179
_refine_ls_R_factor_gt 0.1056
_refine_ls_shift/su_max 0.000
_refine_ls_shift/su_mean 0.000
_refine_ls_structure_factor_coef Fsqd
_refine_ls_weighting_details 'w=1/[\s^2^(Fo^2^)+(0.1944P)^2^+2091.3098P] where P=(Fo^2^+2Fc^2^)/3'
_refine_ls_weighting_scheme calc
_refine_ls_wR_factor_gt 0.2973
_refine_ls_wR_factor_ref 0.3109
_reflns_Friedel_coverage 0.000
_reflns_number_gt 3042
_reflns_number_total 3634
_reflns_threshold_expression 'I > 2\s(I)'
_cod_data_source_file d0cc07375j2.cif
_cod_data_source_block PHOS100Hf
_cod_depositor_comments
;
The following automatic conversions were performed:

data item '_exptl_absorpt_correction_type' value 'MULTI-SCAN' was
changed to 'multi-scan' in accordance with the
/home/data/users/saulius/crontab/automatic-downloads/rss-feeds/RSC/lib/dictionaries/cif_core.dic
dictionary named 'cif_core.dic' version 2.4.2 last updated on
2011-04-26.

Automatic conversion script
Id: cif_fix_values 7556 2019-12-06 15:28:31Z antanas 

 Adding full bibliography for 7127696.cif.
;
_cod_original_sg_symbol_Hall '-C 2bc 2'
_cod_original_sg_symbol_H-M 'C m c a'
_cod_database_code 7127696
_shelx_shelxl_version_number 2018/1
_shelx_space_group_comment
;
The symmetry employed for this shelxl refinement is uniquely defined
by the following loop, which should always be used as a source of
symmetry information in preference to the above space-group names.
They are only intended as comments.
;

loop_
_space_group_symop_operation_xyz
'x, y, z'
'x, -y, -z'
'-x+1/2, y, -z+1/2'
'-x+1/2, -y, z+1/2'
'x+1/2, y+1/2, z'
'x+1/2, -y+1/2, -z'
'-x+1, y+1/2, -z+1/2'
'-x+1, -y+1/2, z+1/2'
'-x, -y, -z'
'-x, y, z'
'x-1/2, -y, z-1/2'
'x-1/2, y, -z-1/2'
'-x+1/2, -y+1/2, -z'
'-x+1/2, y+1/2, z'
'x, -y+1/2, z-1/2'
'x, y+1/2, -z-1/2'

loop_
_atom_site_label
_atom_site_type_symbol
_atom_site_fract_x
_atom_site_fract_y
_atom_site_fract_z
_atom_site_U_iso_or_equiv
_atom_site_adp_type
_atom_site_occupancy
_atom_site_site_symmetry_order
_atom_site_calc_flag
_atom_site_refinement_flags_posn
_atom_site_refinement_flags_adp
_atom_site_refinement_flags_occupancy
_atom_site_disorder_assembly
_atom_site_disorder_group
Hf1 Hf 0.000000 0.500000 0.500000 0.0190(6) Uani 1 4 d S TU P . .
Hf2 Hf 0.000000 0.63336(10) 0.37432(10) 0.0934(10) Uani 1 2 d S TU P . .
Hf3 Hf 0.65098(7) 0.15546(4) 0.55977(5) 0.0503(6) Uani 1 1 d . U . . .
P1 P 0.1343(4) 0.5805(2) 0.4546(2) 0.0344(15) Uani 1 1 d . U . . .
P2 P 0.500000 0.4182(3) 0.0942(3) 0.037(2) Uani 1 2 d S TU P . .
P3 P 0.500000 0.2030(3) 0.4903(4) 0.038(2) Uani 1 2 d S TU P . .
F1 F 0.000000 0.5926(14) 0.3193(15) 0.126(8) Uani 1 2 d S TU P . .
F2 F -0.0739(18) 0.6714(10) 0.3428(12) 0.144(9) Uani 1 1 d . U . . .
F3 F 0.7281(11) 0.1966(8) 0.5366(10) 0.099(6) Uani 1 1 d . U . . .
F4 F 0.7251(15) 0.1216(9) 0.6005(11) 0.130(8) Uani 1 1 d . U . . .
F5 F 0.6327(12) 0.1949(6) 0.6220(7) 0.078(5) Uani 1 1 d . U . . .
O1 O 0.0816(9) 0.5456(6) 0.4757(6) 0.037(4) Uani 1 1 d . U . . .
O2 O 0.0935(14) 0.5991(8) 0.4072(8) 0.077(5) Uani 1 1 d . U . . .
O3 O 0.1560(11) 0.6169(7) 0.4932(8) 0.055(4) Uani 1 1 d . U . . .
O4 O 0.500000 0.4659(8) 0.0686(8) 0.030(5) Uani 1 2 d S TU P A .
O5 O 0.4315(13) 0.3920(7) 0.0813(7) 0.058(5) Uani 1 1 d . U . . .
O6 O 0.5696(10) 0.1957(5) 0.5209(7) 0.042(4) Uani 1 1 d . U . . .
O7 O 0.500000 0.1731(9) 0.4462(10) 0.048(5) Uani 1 2 d S TU P . .
C1 C 0.2201(6) 0.5514(4) 0.4373(6) 0.033(4) Uani 1 1 d G U . . .
C2 C 0.2174(6) 0.5057(4) 0.4208(6) 0.033(4) Uani 1 1 d G U . . .
H2 H 0.170899 0.490562 0.418124 0.040 Uiso 1 1 calc R U . . .
C3 C 0.2841(7) 0.4826(3) 0.4082(6) 0.032(4) Uani 1 1 d G U . . .
H3 H 0.282325 0.452053 0.397179 0.039 Uiso 1 1 calc R U . . .
C4 C 0.3536(6) 0.5053(4) 0.4122(6) 0.018(4) Uani 1 1 d G U . . .
C5 C 0.3563(6) 0.5510(4) 0.4287(6) 0.035(5) Uani 1 1 d G U . . .
H5 H 0.402817 0.566131 0.431358 0.042 Uiso 1 1 calc R U . . .
C6 C 0.2896(8) 0.5741(4) 0.4413(6) 0.035(5) Uani 1 1 d G U . . .
H6 H 0.291392 0.604641 0.452304 0.042 Uiso 1 1 calc R U . . .
C13 C 0.500000 0.2632(12) 0.4721(13) 0.033(5) Uani 1 2 d S TU P . .
C7 C 0.501(4) 0.4269(7) 0.1616(5) 0.013(6) Uani 0.25 1 d G U P A -1
C8 C 0.511(3) 0.3880(5) 0.1921(7) 0.016(6) Uani 0.5 1 d G U P A -1
H8 H 0.516614 0.358973 0.177191 0.019 Uiso 0.5 1 calc R U P A -1
C9 C 0.512(2) 0.3924(5) 0.2447(6) 0.016(6) Uani 0.5 1 d G U P A -1
H9 H 0.518558 0.366404 0.265052 0.019 Uiso 0.5 1 calc R U P A -1
C10 C 0.503(3) 0.4358(6) 0.2669(5) 0.017(5) Uani 0.5 1 d G U P A -1
C11 C 0.493(3) 0.4747(5) 0.2365(6) 0.017(6) Uani 0.5 1 d G U P A -1
H11 H 0.487633 0.503751 0.251352 0.021 Uiso 0.5 1 calc R U P A -1
C12 C 0.492(3) 0.4703(5) 0.1838(6) 0.015(6) Uani 0.5 1 d G U P A -1
H12 H 0.485688 0.496321 0.163490 0.018 Uiso 0.5 1 calc R U P A -1
C14 C 0.4336(17) 0.2863(9) 0.4658(11) 0.051(5) Uani 1 1 d . U . . .
H14 H 0.387502 0.272263 0.473480 0.061 Uiso 1 1 calc R U . . .
C15 C 0.4360(18) 0.3341(10) 0.4466(12) 0.055(6) Uani 1 1 d . U . . .
H15 H 0.390834 0.350215 0.441725 0.066 Uiso 1 1 calc R U . . .
C16 C 0.500000 0.3541(11) 0.4363(12) 0.026(5) Uani 1 2 d S TU P A .
C17 C 0.4268(12) 0.4785(7) 0.3992(7) 0.015(3) Uani 1 1 d . U . . .
C18 C 0.500000 0.4407(10) 0.3240(11) 0.018(4) Uani 1 2 d S TU P . .
C19 C 0.500000 0.3964(10) 0.3541(11) 0.016(4) Uani 1 2 d S TU P A .
H19A H 0.544544 0.378389 0.344994 0.020 Uiso 0.5 1 calc R U P . .
H19B H 0.455456 0.378389 0.344994 0.020 Uiso 0.5 1 calc R U P . .
C20 C 0.500000 0.4045(10) 0.4113(11) 0.020(4) Uani 1 2 d S TU P . .
C21 C 0.4287(12) 0.4307(7) 0.4248(8) 0.018(4) Uani 1 1 d . U . . .
H21A H 0.425990 0.434535 0.461454 0.021 Uiso 1 1 calc R U . . .
H21B H 0.384654 0.412921 0.414178 0.021 Uiso 1 1 calc R U . . .
C22 C 0.500000 0.5058(10) 0.4131(11) 0.015(5) Uani 1 2 d S TU P . .
H22A H 0.499998 0.512297 0.449351 0.018 Uiso 1 2 calc R U P . .
H22B H 0.500002 0.535187 0.395233 0.018 Uiso 1 2 calc R U P . .
C23 C 0.5705(11) 0.4691(7) 0.3402(7) 0.013(4) Uani 1 1 d . U . . .
H23A H 0.570195 0.498478 0.322287 0.016 Uiso 1 1 calc R U . . .
H23B H 0.616051 0.452478 0.330184 0.016 Uiso 1 1 calc R U . . .

loop_
_atom_site_aniso_label
_atom_site_aniso_U_11
_atom_site_aniso_U_22
_atom_site_aniso_U_33
_atom_site_aniso_U_23
_atom_site_aniso_U_13
_atom_site_aniso_U_12
Hf1 0.0087(9) 0.0304(9) 0.0179(9) -0.0084(6) 0.000 0.000
Hf2 0.099(2) 0.0923(19) 0.0886(18) 0.0214(14) 0.000 0.000
Hf3 0.0438(9) 0.0332(9) 0.0739(11) -0.0036(6) -0.0108(6) 0.0073(5)
P1 0.031(3) 0.035(3) 0.037(3) 0.001(3) 0.020(3) 0.010(3)
P2 0.064(6) 0.027(4) 0.020(4) -0.001(3) 0.000 0.000
P3 0.038(5) 0.025(4) 0.051(5) 0.003(4) 0.000 0.000
F1 0.121(17) 0.142(16) 0.115(13) -0.014(12) 0.000 0.000
F2 0.144(16) 0.136(14) 0.153(17) 0.027(13) -0.027(13) 0.031(12)
F3 0.054(8) 0.100(11) 0.144(13) -0.027(10) 0.016(9) -0.031(9)
F4 0.120(15) 0.110(12) 0.160(16) -0.007(10) -0.076(11) 0.043(10)
F5 0.109(12) 0.069(10) 0.058(8) -0.011(7) -0.022(7) -0.002(9)
O1 0.020(6) 0.048(7) 0.043(7) -0.008(6) 0.008(6) -0.004(5)
O2 0.086(9) 0.079(9) 0.067(7) 0.015(7) 0.019(6) 0.023(7)
O3 0.054(8) 0.044(7) 0.066(8) -0.005(6) 0.029(6) -0.003(6)
O4 0.032(9) 0.038(7) 0.021(8) 0.010(7) 0.000 0.000
O5 0.081(9) 0.055(8) 0.039(7) -0.003(7) -0.007(7) -0.024(7)
O6 0.054(7) 0.023(7) 0.048(7) -0.001(6) -0.001(6) 0.004(6)
O7 0.048(10) 0.040(8) 0.056(8) -0.003(7) 0.000 0.000
C1 0.032(6) 0.032(7) 0.035(8) -0.001(6) 0.015(6) -0.003(5)
C2 0.022(7) 0.031(7) 0.045(9) -0.001(7) 0.009(8) 0.000(6)
C3 0.022(6) 0.033(7) 0.042(9) -0.003(7) 0.008(7) 0.000(5)
C4 0.016(5) 0.022(6) 0.017(8) 0.002(6) 0.001(7) 0.000(5)
C5 0.031(7) 0.031(7) 0.043(9) -0.004(7) 0.004(8) 0.003(6)
C6 0.033(6) 0.029(8) 0.044(9) -0.005(7) 0.003(8) 0.003(6)
C13 0.035(9) 0.032(7) 0.032(10) 0.002(7) 0.000 0.000
C7 0.011(11) 0.013(8) 0.016(6) 0.003(5) 0.008(9) 0.003(10)
C8 0.015(12) 0.013(8) 0.019(6) 0.000(6) -0.001(9) 0.001(9)
C9 0.015(12) 0.014(7) 0.018(7) 0.003(6) -0.001(9) 0.000(9)
C10 0.020(10) 0.015(7) 0.017(6) 0.000(5) -0.002(9) 0.000(9)
C11 0.018(11) 0.013(7) 0.020(7) 0.001(6) -0.001(10) 0.001(10)
C12 0.014(12) 0.014(7) 0.018(7) 0.002(6) -0.001(10) 0.001(10)
C14 0.044(9) 0.040(7) 0.069(10) 0.013(8) 0.008(8) 0.002(6)
C15 0.048(9) 0.043(7) 0.074(10) 0.017(8) 0.008(8) -0.001(6)
C16 0.033(9) 0.023(7) 0.023(9) 0.001(7) 0.000 0.000
C17 0.015(6) 0.020(6) 0.012(7) 0.002(6) -0.003(6) 0.000(5)
C18 0.015(8) 0.019(8) 0.019(6) 0.001(6) 0.000 0.000
C19 0.016(9) 0.014(8) 0.019(6) 0.000(6) 0.000 0.000
C20 0.021(8) 0.020(7) 0.019(7) -0.001(7) 0.000 0.000
C21 0.018(7) 0.018(6) 0.017(7) 0.000(6) -0.001(6) -0.001(5)
C22 0.013(7) 0.020(8) 0.011(9) -0.001(8) 0.000 0.000
C23 0.012(7) 0.016(7) 0.011(7) 0.005(6) 0.001(6) 0.002(6)

loop_
_atom_type_symbol
_atom_type_description
_atom_type_scat_dispersion_real
_atom_type_scat_dispersion_imag
_atom_type_scat_source
C C 0.0033 0.0016 'International Tables Vol C Tables 4.2.6.8 and 6.1.1.4'
H H 0.0000 0.0000 'International Tables Vol C Tables 4.2.6.8 and 6.1.1.4'
N N 0.0061 0.0033 'International Tables Vol C Tables 4.2.6.8 and 6.1.1.4'
O O 0.0106 0.0060 'International Tables Vol C Tables 4.2.6.8 and 6.1.1.4'
F F 0.0171 0.0103 'International Tables Vol C Tables 4.2.6.8 and 6.1.1.4'
P P 0.1023 0.0942 'International Tables Vol C Tables 4.2.6.8 and 6.1.1.4'
Hf Hf -0.5830 6.1852 'International Tables Vol C Tables 4.2.6.8 and 6.1.1.4'

loop_
_geom_angle_atom_site_label_1
_geom_angle_atom_site_label_2
_geom_angle_atom_site_label_3
_geom_angle
_geom_angle_site_symmetry_1
_geom_angle_site_symmetry_3
_geom_angle_publ_flag
O1 Hf1 O1 180.0 . 9_566 ?
O1 Hf1 O1 89.0(9) . 10 ?
O1 Hf1 O1 91.0(9) 9_566 10 ?
O1 Hf1 O1 91.0(9) . 2_566 ?
O1 Hf1 O1 89.0(9) 9_566 2_566 ?
O1 Hf1 O1 180.0(9) 10 2_566 ?
O1 Hf1 O4 88.1(6) . 11_566 ?
O1 Hf1 O4 91.9(6) 9_566 11_566 ?
O1 Hf1 O4 88.1(6) 10 11_566 ?
O1 Hf1 O4 91.9(6) 2_566 11_566 ?
O1 Hf1 O4 91.9(6) . 3 ?
O1 Hf1 O4 88.1(6) 9_566 3 ?
O1 Hf1 O4 91.9(6) 10 3 ?
O1 Hf1 O4 88.1(6) 2_566 3 ?
O4 Hf1 O4 180.0 11_566 3 ?
F1 Hf2 F2 91.5(14) . . ?
F1 Hf2 F2 91.5(14) . 10 ?
F2 Hf2 F2 87(2) . 10 ?
F1 Hf2 O2 91.3(10) . 10 ?
F2 Hf2 O2 85.2(12) . 10 ?
F2 Hf2 O2 171.5(12) 10 10 ?
F1 Hf2 O2 91.3(10) . . ?
F2 Hf2 O2 171.5(12) . . ?
F2 Hf2 O2 85.2(12) 10 . ?
O2 Hf2 O2 102.8(12) 10 . ?
F1 Hf2 O7 172.1(15) . 5_455 ?
F2 Hf2 O7 94.2(11) . 5_455 ?
F2 Hf2 O7 94.2(11) 10 5_455 ?
O2 Hf2 O7 83.8(8) 10 5_455 ?
O2 Hf2 O7 83.8(8) . 5_455 ?
F3 Hf3 F4 90.7(12) . . ?
F3 Hf3 F5 91.2(9) . . ?
F4 Hf3 F5 86.8(10) . . ?
F3 Hf3 O5 176.5(9) . 8 ?
F4 Hf3 O5 89.3(11) . 8 ?
F5 Hf3 O5 92.3(8) . 8 ?
F3 Hf3 O3 92.0(9) . 5_545 ?
F4 Hf3 O3 99.5(10) . 5_545 ?
F5 Hf3 O3 172.9(8) . 5_545 ?
O5 Hf3 O3 84.6(7) 8 5_545 ?
F3 Hf3 O6 89.2(9) . . ?
F4 Hf3 O6 175.3(9) . . ?
F5 Hf3 O6 88.5(7) . . ?
O5 Hf3 O6 91.2(8) 8 . ?
O3 Hf3 O6 85.1(7) 5_545 . ?
O1 P1 O3 112.4(10) . . ?
O1 P1 O2 104.5(12) . . ?
O3 P1 O2 114.8(13) . . ?
O1 P1 C1 107.8(9) . . ?
O3 P1 C1 106.6(9) . . ?
O2 P1 C1 110.6(10) . . ?
O5 P2 O5 110.8(18) . 10_655 ?
O5 P2 O4 111.3(9) . . ?
O5 P2 O4 111.3(9) 10_655 . ?
O5 P2 C7 108(2) . . ?
O5 P2 C7 107.1(19) 10_655 . ?
O4 P2 C7 108.0(11) . . ?
O7 P3 O6 110.5(9) . 10_655 ?
O7 P3 O6 110.5(9) . . ?
O6 P3 O6 111.7(15) 10_655 . ?
O7 P3 C13 111.3(16) . . ?
O6 P3 C13 106.4(9) 10_655 . ?
O6 P3 C13 106.4(9) . . ?
P1 O1 Hf1 174.0(12) . . ?
P1 O2 Hf2 149.6(14) . . ?
P1 O3 Hf3 158.3(12) . 5_455 ?
P2 O4 Hf1 144.7(14) . 3 ?
P2 O5 Hf3 169.0(15) . 8_554 ?
P3 O6 Hf3 154.7(11) . . ?
P3 O7 Hf2 174.5(18) . 5_545 ?
C2 C1 C6 120.0 . . ?
C2 C1 P1 119.8(8) . . ?
C6 C1 P1 120.2(8) . . ?
C1 C2 C3 120.0 . . ?
C1 C2 H2 120.0 . . ?
C3 C2 H2 120.0 . . ?
C4 C3 C2 120.0 . . ?
C4 C3 H3 120.0 . . ?
C2 C3 H3 120.0 . . ?
C3 C4 C5 120.0 . . ?
C3 C4 C17 118.9(11) . . ?
C5 C4 C17 121.1(11) . . ?
C4 C5 C6 120.0 . . ?
C4 C5 H5 120.0 . . ?
C6 C5 H5 120.0 . . ?
C5 C6 C1 120.0 . . ?
C5 C6 H6 120.0 . . ?
C1 C6 H6 120.0 . . ?
C14 C13 C14 119(3) 10_655 . ?
C14 C13 P3 120.5(17) 10_655 . ?
C14 C13 P3 120.5(17) . . ?
C8 C7 C12 120.0 . . ?
C8 C7 P2 117.2(11) . . ?
C12 C7 P2 122.8(11) . . ?
C9 C8 C7 120.0 . . ?
C9 C8 H8 120.0 . . ?
C7 C8 H8 120.0 . . ?
C8 C9 C10 120.0 . . ?
C8 C9 H9 120.0 . . ?
C10 C9 H9 120.0 . . ?
C9 C10 C11 120.0 . . ?
C9 C10 C18 120.4(15) . . ?
C11 C10 C18 119.5(15) . . ?
C10 C11 C12 120.0 . . ?
C10 C11 H11 120.0 . . ?
C12 C11 H11 120.0 . . ?
C11 C12 C7 120.0 . . ?
C11 C12 H12 120.0 . . ?
C7 C12 H12 120.0 . . ?
C13 C14 C15 119(3) . . ?
C13 C14 H14 120.7 . . ?
C15 C14 H14 120.7 . . ?
C16 C15 C14 121(3) . . ?
C16 C15 H15 119.5 . . ?
C14 C15 H15 119.5 . . ?
C15 C16 C15 121(4) . 10_655 ?
C15 C16 C20 119.5(18) . . ?
C15 C16 C20 119.5(18) 10_655 . ?
C21 C17 C4 111.8(16) . . ?
C21 C17 C22 109.6(18) . . ?
C4 C17 C22 112.7(16) . . ?
C21 C17 C23 106.1(16) . 10_655 ?
C4 C17 C23 109.2(15) . 10_655 ?
C22 C17 C23 107.2(17) . 10_655 ?
C19 C18 C10 116(2) . . ?
C19 C18 C23 107.8(16) . . ?
C10 C18 C23 107(2) . . ?
C19 C18 C23 107.8(16) . 10_655 ?
C10 C18 C23 111(2) . 10_655 ?
C23 C18 C23 107(2) . 10_655 ?
C18 C19 C20 113(2) . . ?
C18 C19 H19A 109.0 . . ?
C20 C19 H19A 109.0 . . ?
C18 C19 H19B 109.0 . . ?
C20 C19 H19B 109.0 . . ?
H19A C19 H19B 107.8 . . ?
C21 C20 C21 113(2) . 10_655 ?
C21 C20 C19 108.1(16) . . ?
C21 C20 C19 108.1(16) 10_655 . ?
C21 C20 C16 111.1(16) . . ?
C21 C20 C16 111.1(16) 10_655 . ?
C19 C20 C16 105(2) . . ?
C20 C21 C17 111.4(19) . . ?
C20 C21 H21A 109.4 . . ?
C17 C21 H21A 109.4 . . ?
C20 C21 H21B 109.4 . . ?
C17 C21 H21B 109.4 . . ?
H21A C21 H21B 108.0 . . ?
C17 C22 C17 112(2) . 10_655 ?
C17 C22 H22A 109.2 . . ?
C17 C22 H22A 109.2 10_655 . ?
C17 C22 H22B 109.2 . . ?
C17 C22 H22B 109.2 10_655 . ?
H22A C22 H22B 107.9 . . ?
C18 C23 C17 112.7(17) . 10_655 ?
C18 C23 H23A 109.0 . . ?
C17 C23 H23A 109.0 10_655 . ?
C18 C23 H23B 109.0 . . ?
C17 C23 H23B 109.0 10_655 . ?
H23A C23 H23B 107.8 . . ?

loop_
_geom_bond_atom_site_label_1
_geom_bond_atom_site_label_2
_geom_bond_distance
_geom_bond_site_symmetry_2
_geom_bond_publ_flag
Hf1 O1 2.050(16) . ?
Hf1 O1 2.050(16) 9_566 ?
Hf1 O1 2.050(16) 10 ?
Hf1 O1 2.050(16) 2_566 ?
Hf1 O4 2.05(2) 11_566 ?
Hf1 O4 2.05(2) 3 ?
Hf2 F1 1.86(4) . ?
Hf2 F2 1.89(3) . ?
Hf2 F2 1.89(3) 10 ?
Hf2 O2 2.11(2) 10 ?
Hf2 O2 2.11(2) . ?
Hf2 O7 2.21(3) 5_455 ?
Hf3 F3 1.90(2) . ?
Hf3 F4 1.95(2) . ?
Hf3 F5 2.019(18) . ?
Hf3 O5 2.074(19) 8 ?
Hf3 O3 2.075(19) 5_545 ?
Hf3 O6 2.107(17) . ?
P1 O1 1.477(17) . ?
P1 O3 1.51(2) . ?
P1 O2 1.54(2) . ?
P1 C1 1.786(11) . ?
P2 O5 1.46(2) . ?
P2 O5 1.46(2) 10_655 ?
P2 O4 1.53(2) . ?
P2 C7 1.791(15) . ?
P3 O7 1.44(3) . ?
P3 O6 1.481(19) 10_655 ?
P3 O6 1.481(19) . ?
P3 C13 1.80(3) . ?
C1 C2 1.3900 . ?
C1 C6 1.3900 . ?
C2 C3 1.3900 . ?
C2 H2 0.9300 . ?
C3 C4 1.3900 . ?
C3 H3 0.9300 . ?
C4 C5 1.3900 . ?
C4 C17 1.54(2) . ?
C5 C6 1.3900 . ?
C5 H5 0.9300 . ?
C6 H6 0.9300 . ?
C13 C14 1.36(3) 10_655 ?
C13 C14 1.36(3) . ?
C7 C8 1.3900 . ?
C7 C12 1.3900 . ?
C8 C9 1.3900 . ?
C8 H8 0.9300 . ?
C9 C10 1.3900 . ?
C9 H9 0.9300 . ?
C10 C11 1.3900 . ?
C10 C18 1.51(3) . ?
C11 C12 1.3900 . ?
C11 H11 0.9300 . ?
C12 H12 0.9300 . ?
C14 C15 1.47(4) . ?
C14 H14 0.9300 . ?
C15 C16 1.29(3) . ?
C15 H15 0.9300 . ?
C16 C20 1.60(4) . ?
C17 C21 1.54(3) . ?
C17 C22 1.55(3) . ?
C17 C23 1.58(3) 10_655 ?
C18 C19 1.50(4) . ?
C18 C23 1.55(3) . ?
C18 C23 1.55(3) 10_655 ?
C19 C20 1.52(4) . ?
C19 H19A 0.9700 . ?
C19 H19B 0.9700 . ?
C20 C21 1.51(3) . ?
C20 C21 1.51(3) 10_655 ?
C21 H21A 0.9700 . ?
C21 H21B 0.9700 . ?
C22 H22A 0.9700 . ?
C22 H22B 0.9700 . ?
C23 H23A 0.9700 . ?
C23 H23B 0.9700 . ?
